data_7120940
loop_
_publ_author_name
'Shivakumar, Kilingaru I.'
'Goudappagouda, ?'
'Gonnade, Rajesh G.'
'Babu, Sukumaran Santhosh'
'Sanjayan, Gangadhar J.'

_publ_section_title
;
 Conducting nanofibres of solvatofluorochromic
 cyclohexanetrione-dithiolylidene-based C<sub>3</sub> symmetric molecule.
;
_journal_issue 2
_journal_name_full 'Chemical communications (Cambridge, England)'
_journal_page_first 212
_journal_page_last 215
_journal_paper_doi 10.1039/c7cc08741a
_journal_volume 54
_journal_year 2018
_chemical_formula_moiety 'C57 H78 O3 S12, C H Cl3'
_chemical_formula_sum 'C58 H79 Cl3 O3 S12'
_chemical_formula_weight 1315.28
_chemical_melting_point 517.1(10)
_space_group_crystal_system triclinic
_space_group_IT_number 2
_space_group_name_Hall '-P 1'
_space_group_name_H-M_alt 'P -1'
_symmetry_space_group_name_Hall '-P 1'
_symmetry_space_group_name_H-M 'P -1'
_atom_sites_solution_hydrogens geom
_audit_creation_method SHELXL-2014/7
_audit_update_record
;
2017-07-03 deposited with the CCDC.
2017-12-04 downloaded from the CCDC.
;
_cell_angle_alpha 111.1910(10)
_cell_angle_beta 99.8140(10)
_cell_angle_gamma 94.4630(10)
_cell_formula_units_Z 2
_cell_length_a 9.9099(6)
_cell_length_b 17.0949(11)
_cell_length_c 19.8240(13)
_cell_measurement_reflns_used 9901
_cell_measurement_temperature 100(2)
_cell_measurement_theta_max 31.38
_cell_measurement_theta_min 2.30
_cell_volume 3049.7(3)
_computing_cell_refinement 'Bruker SAINT'
_computing_data_collection 'Bruker APEX2'
_computing_data_reduction 'Bruker SAINT'
_computing_molecular_graphics 'Bruker SHELXTL'
_computing_publication_material 'Bruker SHELXTL'
_computing_structure_refinement 'SHELXL-2014/7 (Sheldrick, 2014)'
_computing_structure_solution 'SHELXS-97 (Sheldrick, 2008)'
_diffrn_ambient_temperature 100(2)
_diffrn_measured_fraction_theta_full 1.000
_diffrn_measured_fraction_theta_max 1.000
_diffrn_measurement_device_type 'Bruker APEX-II CCD'
_diffrn_measurement_method '\f and \w scans'
_diffrn_radiation_monochromator graphite
_diffrn_radiation_source 'fine focus sealed tube'
_diffrn_radiation_type MoK\a
_diffrn_radiation_wavelength 0.71073
_diffrn_reflns_av_R_equivalents 0.0196
_diffrn_reflns_av_unetI/netI 0.0209
_diffrn_reflns_Laue_measured_fraction_full 1.000
_diffrn_reflns_Laue_measured_fraction_max 1.000
_diffrn_reflns_limit_h_max 11
_diffrn_reflns_limit_h_min -11
_diffrn_reflns_limit_k_max 20
_diffrn_reflns_limit_k_min -20
_diffrn_reflns_limit_l_max 23
_diffrn_reflns_limit_l_min -23
_diffrn_reflns_number 32107
_diffrn_reflns_point_group_measured_fraction_full 1.000
_diffrn_reflns_point_group_measured_fraction_max 1.000
_diffrn_reflns_theta_full 25.000
_diffrn_reflns_theta_max 25.000
_diffrn_reflns_theta_min 2.014
_exptl_absorpt_coefficient_mu 0.605
_exptl_absorpt_correction_T_max 0.925
_exptl_absorpt_correction_T_min 0.794
_exptl_absorpt_correction_type multi-scan
_exptl_absorpt_process_details 'SADABS (BRUKER, 2006)'
_exptl_crystal_colour ORANGE
_exptl_crystal_density_diffrn 1.432
_exptl_crystal_description NEEDLE
_exptl_crystal_F_000 1388
_exptl_crystal_preparation ', Luminescent'
_exptl_crystal_recrystallization_method 'Re-crystallisation from solvent: chloroform-methanol'
_exptl_crystal_size_max 0.400
_exptl_crystal_size_mid 0.140
_exptl_crystal_size_min 0.130
_refine_diff_density_max 0.948
_refine_diff_density_min -0.656
_refine_diff_density_rms 0.054
_refine_ls_extinction_method none
_refine_ls_goodness_of_fit_ref 1.015
_refine_ls_hydrogen_treatment constr
_refine_ls_matrix_type full
_refine_ls_number_parameters 739
_refine_ls_number_reflns 10736
_refine_ls_number_restraints 206
_refine_ls_restrained_S_all 1.037
_refine_ls_R_factor_all 0.0344
_refine_ls_R_factor_gt 0.0297
_refine_ls_shift/su_max 0.002
_refine_ls_shift/su_mean 0.000
_refine_ls_structure_factor_coef Fsqd
_refine_ls_weighting_details 'w=1/[\s^2^(Fo^2^)+(0.0219P)^2^+3.9910P] where P=(Fo^2^+2Fc^2^)/3'
_refine_ls_weighting_scheme calc
_refine_ls_wR_factor_gt 0.0659
_refine_ls_wR_factor_ref 0.0685
_reflns_Friedel_coverage 0.000
_reflns_number_gt 9623
_reflns_number_total 10736
_reflns_threshold_expression 'I > 2\s(I)'
_cod_data_source_file c7cc08741a2.cif
_cod_data_source_block LCCYHEX_0m
_cod_depositor_comments
;
The following automatic conversions were performed:

'_chemical_melting_point' value '516.15-518.15' was changed to
'517.1(10)' - the average value was taken and precision was
estimated.

'_exptl_absorpt_correction_type' value 'MULTI-SCAN' changed to
'multi-scan' according to
/home/data/users/saulius/crontab/automatic-downloads/rss-feeds/RSC/lib/dictionaries/cif_core.dic
dictionary named 'cif_core.dic' version 2.4.2 from 2011-04-26.

Automatic conversion script
Id: cif_fix_values 4973 2017-02-22 13:04:09Z antanas 

 Adding full bibliography for 7120940.cif.
;
_cod_database_code 7120940
_shelx_shelxl_version_number 2014/7
_shelx_space_group_comment
;
The symmetry employed for this shelxl refinement is uniquely defined
by the following loop, which should always be used as a source of
symmetry information in preference to the above space-group names.
They are only intended as comments.
;
_shelx_estimated_absorpt_t_min 0.794
_shelx_estimated_absorpt_t_max 0.925

loop_
_space_group_symop_operation_xyz
'x, y, z'
'-x, -y, -z'

loop_
_atom_site_label
_atom_site_type_symbol
_atom_site_fract_x
_atom_site_fract_y
_atom_site_fract_z
_atom_site_U_iso_or_equiv
_atom_site_adp_type
_atom_site_occupancy
_atom_site_site_symmetry_order
_atom_site_calc_flag
_atom_site_refinement_flags_posn
_atom_site_refinement_flags_adp
_atom_site_refinement_flags_occupancy
_atom_site_disorder_assembly
_atom_site_disorder_group
O1 O 0.34296(14) 0.28373(8) 0.78107(7) 0.0155(3) Uani 1 1 d . . . . .
O2 O 0.35016(14) 0.46314(8) 1.02609(7) 0.0147(3) Uani 1 1 d . . . . .
O3 O 0.04081(14) 0.48550(9) 0.82795(7) 0.0157(3) Uani 1 1 d . . . . .
S1 S 0.49724(5) 0.23654(3) 0.86974(3) 0.01184(10) Uani 1 1 d . . . . .
S2 S 0.50788(5) 0.34690(3) 1.02277(2) 0.01234(10) Uani 1 1 d . . . . .
S3 S 0.68266(5) 0.12223(3) 0.91386(3) 0.01644(11) Uani 1 1 d . . . . .
S4 S 0.67412(5) 0.23559(3) 1.08396(3) 0.01633(11) Uani 1 1 d . . . . .
S5 S 0.21880(5) 0.58984(3) 1.07438(3) 0.01219(10) Uani 1 1 d . . . . .
S6 S 0.01900(5) 0.60011(3) 0.95302(3) 0.01256(10) Uani 1 1 d . . . . .
S7 S 0.14375(5) 0.74564(3) 1.18870(3) 0.01854(11) Uani 1 1 d . . . . .
S8 S -0.09507(5) 0.74665(3) 1.05300(3) 0.01624(11) Uani 1 1 d . . . . .
S9 S 0.00726(5) 0.40049(3) 0.68691(3) 0.01444(11) Uani 1 1 d . . . . .
S10 S 0.18985(5) 0.27126(3) 0.66023(3) 0.01436(11) Uani 1 1 d . . . . .
S11 S -0.11396(6) 0.34470(4) 0.52083(3) 0.02851(14) Uani 1 1 d . . . . .
S12 S 0.09377(5) 0.20231(3) 0.49541(3) 0.01814(11) Uani 1 1 d . . . . .
C1 C 0.35066(19) 0.36982(12) 0.90519(10) 0.0114(4) Uani 1 1 d . . . . .
C2 C 0.30234(19) 0.43967(12) 0.95796(10) 0.0118(4) Uani 1 1 d . . . . .
C3 C 0.19541(19) 0.48066(12) 0.93022(10) 0.0115(4) Uani 1 1 d . . . . .
C4 C 0.1355(2) 0.45184(12) 0.85150(10) 0.0125(4) Uani 1 1 d . . . . .
C5 C 0.1895(2) 0.38344(12) 0.80023(10) 0.0123(4) Uani 1 1 d . . . . .
C6 C 0.2978(2) 0.34259(12) 0.82649(10) 0.0124(4) Uani 1 1 d . . . . .
C7 C 0.44323(19) 0.32405(12) 0.93011(10) 0.0112(4) Uani 1 1 d . . . . .
C8 C 0.59667(19) 0.21105(12) 0.93841(11) 0.0125(4) Uani 1 1 d . . . . .
C9 C 0.6007(2) 0.26142(12) 1.00926(11) 0.0132(4) Uani 1 1 d . . . . .
C10 C 0.6149(2) 0.07077(12) 0.81429(11) 0.0171(4) Uani 1 1 d . . . . .
H10A H 0.5135 0.0705 0.8033 0.020 Uiso 1 1 calc R U . . .
H10B H 0.6578 0.1029 0.7887 0.020 Uiso 1 1 calc R U . . .
C11 C 0.6458(2) -0.02005(12) 0.78600(11) 0.0152(4) Uani 1 1 d . . . . .
H11 H 0.7464 -0.0192 0.8049 0.018 Uiso 1 1 calc R U . . .
C12 C 0.6160(2) -0.05718(13) 0.70098(11) 0.0189(4) Uani 1 1 d . . . . .
H12A H 0.5177 -0.0560 0.6814 0.023 Uiso 1 1 calc R U . . .
H12B H 0.6742 -0.0218 0.6837 0.023 Uiso 1 1 calc R U . . .
C13 C 0.6458(2) -0.14837(14) 0.67106(12) 0.0232(5) Uani 1 1 d . . . . .
H13A H 0.7462 -0.1487 0.6862 0.028 Uiso 1 1 calc R U . . .
H13B H 0.6208 -0.1715 0.6163 0.028 Uiso 1 1 calc R U . . .
C14 C 0.5644(2) -0.20493(13) 0.69958(13) 0.0250(5) Uani 1 1 d . . . . .
H14A H 0.5920 -0.2622 0.6825 0.030 Uiso 1 1 calc R U . . .
H14B H 0.4642 -0.2108 0.6789 0.030 Uiso 1 1 calc R U . . .
C15 C 0.5909(2) -0.16783(13) 0.78401(12) 0.0228(5) Uani 1 1 d . . . . .
H15A H 0.5312 -0.2031 0.8007 0.027 Uiso 1 1 calc R U . . .
H15B H 0.6887 -0.1690 0.8046 0.027 Uiso 1 1 calc R U . . .
C16 C 0.5610(2) -0.07688(13) 0.81309(12) 0.0203(5) Uani 1 1 d . . . . .
H16A H 0.5830 -0.0538 0.8679 0.024 Uiso 1 1 calc R U . . .
H16B H 0.4611 -0.0765 0.7964 0.024 Uiso 1 1 calc R U . . .
C17 C 0.7489(2) 0.33972(12) 1.15557(11) 0.0145(4) Uani 1 1 d . . . . .
H17A H 0.7996 0.3737 1.1340 0.017 Uiso 1 1 calc R U . . .
H17B H 0.6739 0.3701 1.1746 0.017 Uiso 1 1 calc R U . . .
C18 C 0.8482(2) 0.33011(12) 1.21928(10) 0.0133(4) Uani 1 1 d . . . . .
H18 H 0.8823 0.3886 1.2574 0.016 Uiso 1 1 calc R U . . .
C19 C 0.9759(2) 0.29257(14) 1.19587(11) 0.0177(4) Uani 1 1 d . . . . .
H19A H 1.0235 0.3280 1.1744 0.021 Uiso 1 1 calc R U . . .
H19B H 0.9465 0.2348 1.1572 0.021 Uiso 1 1 calc R U . . .
C20 C 1.0763(2) 0.28834(15) 1.26175(12) 0.0227(5) Uani 1 1 d . . . . .
H20A H 1.1544 0.2601 1.2443 0.027 Uiso 1 1 calc R U . . .
H20B H 1.1146 0.3467 1.2975 0.027 Uiso 1 1 calc R U . . .
C21 C 1.0056(2) 0.23980(14) 1.30066(11) 0.0207(5) Uani 1 1 d . . . . .
H21A H 0.9783 0.1794 1.2670 0.025 Uiso 1 1 calc R U . . .
H21B H 1.0716 0.2424 1.3452 0.025 Uiso 1 1 calc R U . . .
C22 C 0.8780(2) 0.27674(14) 1.32327(11) 0.0186(4) Uani 1 1 d . . . . .
H22A H 0.9067 0.3348 1.3616 0.022 Uiso 1 1 calc R U . . .
H22B H 0.8307 0.2416 1.3451 0.022 Uiso 1 1 calc R U . . .
C23 C 0.7773(2) 0.27996(13) 1.25721(11) 0.0159(4) Uani 1 1 d . . . . .
H23A H 0.6979 0.3069 1.2742 0.019 Uiso 1 1 calc R U . . .
H23B H 0.7412 0.2214 1.2211 0.019 Uiso 1 1 calc R U . . .
C24 C 0.14891(19) 0.54876(12) 0.97980(10) 0.0115(4) Uani 1 1 d . . . . .
C25 C 0.1198(2) 0.67244(12) 1.09717(11) 0.0129(4) Uani 1 1 d . . . . .
C26 C 0.0273(2) 0.67690(12) 1.04115(11) 0.0132(4) Uani 1 1 d . . . . .
C27 C 0.2660(2) 0.70283(13) 1.24071(11) 0.0163(4) Uani 1 1 d . . . . .
H27A H 0.2269 0.6441 1.2320 0.020 Uiso 1 1 calc R U . A 1
H27B H 0.3531 0.7007 1.2224 0.020 Uiso 1 1 calc R U . A 1
C28 C 0.2983(5) 0.7567(3) 1.3245(3) 0.0189(9) Uani 0.5 1 d D U P B 1
H28 H 0.2355 0.7198 1.3391 0.023 Uiso 0.5 1 calc R U P B 1
C29 C 0.4367(6) 0.7358(3) 1.3574(3) 0.0196(9) Uani 0.5 1 d . U P B 1
H29A H 0.5164 0.7671 1.3491 0.024 Uiso 0.5 1 calc R U P B 1
H29B H 0.4406 0.6742 1.3359 0.024 Uiso 0.5 1 calc R U P B 1
C30 C 0.4347(5) 0.7693(3) 1.4500(2) 0.0288(9) Uani 0.5 1 d . U P B 1
H30A H 0.3402 0.7677 1.4600 0.035 Uiso 0.5 1 calc R U P B 1
H30B H 0.4921 0.7398 1.4762 0.035 Uiso 0.5 1 calc R U P B 1
C31 C 0.5030(6) 0.8572(3) 1.4634(3) 0.0318(10) Uani 0.5 1 d . U P B 1
H31A H 0.5735 0.8558 1.4333 0.038 Uiso 0.5 1 calc R U P B 1
H31B H 0.5448 0.8902 1.5163 0.038 Uiso 0.5 1 calc R U P B 1
C32 C 0.3400(5) 0.8989(3) 1.4294(3) 0.0179(8) Uani 0.5 1 d . U P B 1
H32A H 0.2842 0.9142 1.4680 0.021 Uiso 0.5 1 calc R U P B 1
H32B H 0.3678 0.9505 1.4204 0.021 Uiso 0.5 1 calc R U P B 1
C33 C 0.2527(4) 0.8307(3) 1.3577(2) 0.0172(7) Uani 0.5 1 d D U P B 1
H33A H 0.1618 0.8163 1.3681 0.021 Uiso 0.5 1 calc R U P B 1
H33B H 0.2354 0.8573 1.3209 0.021 Uiso 0.5 1 calc R U P B 1
C28' C 0.3450(5) 0.7759(3) 1.3112(2) 0.0148(8) Uani 0.5 1 d D U P B 2
H28' H 0.4339 0.7732 1.2937 0.018 Uiso 0.5 1 calc R U P B 2
C29' C 0.3933(6) 0.7145(3) 1.3672(3) 0.0206(9) Uani 0.5 1 d . U P B 2
H29C H 0.3185 0.7000 1.3899 0.025 Uiso 0.5 1 calc R U P B 2
H29D H 0.4336 0.6635 1.3414 0.025 Uiso 0.5 1 calc R U P B 2
C30' C 0.5218(5) 0.8045(3) 1.4301(2) 0.0257(8) Uani 0.5 1 d . U P B 2
H30C H 0.5922 0.7874 1.4617 0.031 Uiso 0.5 1 calc R U P B 2
H30D H 0.5683 0.8332 1.4031 0.031 Uiso 0.5 1 calc R U P B 2
C31' C 0.4300(6) 0.8601(3) 1.4751(3) 0.0251(9) Uani 0.5 1 d . U P B 2
H31C H 0.3450 0.8276 1.4775 0.030 Uiso 0.5 1 calc R U P B 2
H31D H 0.4800 0.8991 1.5252 0.030 Uiso 0.5 1 calc R U P B 2
C32' C 0.4062(6) 0.9007(3) 1.4232(3) 0.0287(10) Uani 0.5 1 d . U P B 2
H32C H 0.4914 0.9405 1.4321 0.034 Uiso 0.5 1 calc R U P B 2
H32D H 0.3319 0.9355 1.4357 0.034 Uiso 0.5 1 calc R U P B 2
C33' C 0.3665(5) 0.8469(3) 1.3398(2) 0.0243(8) Uani 0.5 1 d D U P B 2
H33C H 0.2826 0.8671 1.3211 0.029 Uiso 0.5 1 calc R U P B 2
H33D H 0.4410 0.8654 1.3189 0.029 Uiso 0.5 1 calc R U P B 2
C34 C -0.0733(2) 0.79569(12) 0.98604(10) 0.0142(4) Uani 1 1 d . . . . .
H34A H 0.0262 0.8061 0.9858 0.017 Uiso 1 1 calc R U . . .
H34B H -0.1224 0.7567 0.9357 0.017 Uiso 1 1 calc R U . . .
C35 C -0.1315(2) 0.87973(12) 1.00682(11) 0.0137(4) Uani 1 1 d . . . . .
H35 H -0.1303 0.8993 0.9651 0.016 Uiso 1 1 calc R U . . .
C36 C -0.0403(2) 0.94922(12) 1.07635(11) 0.0168(4) Uani 1 1 d . . . . .
H36A H -0.0327 0.9300 1.1182 0.020 Uiso 1 1 calc R U . . .
H36B H 0.0539 0.9586 1.0676 0.020 Uiso 1 1 calc R U . . .
C37 C -0.0988(2) 1.03298(13) 1.09716(12) 0.0217(5) Uani 1 1 d . . . . .
H37A H -0.0409 1.0746 1.1442 0.026 Uiso 1 1 calc R U . . .
H37B H -0.0953 1.0561 1.0582 0.026 Uiso 1 1 calc R U . . .
C38 C -0.2478(2) 1.02081(14) 1.10591(12) 0.0232(5) Uani 1 1 d . . . . .
H38A H -0.2843 1.0754 1.1171 0.028 Uiso 1 1 calc R U . . .
H38B H -0.2505 1.0027 1.1478 0.028 Uiso 1 1 calc R U . . .
C39 C -0.3383(2) 0.95407(14) 1.03515(13) 0.0221(5) Uani 1 1 d . . . . .
H39A H -0.3413 0.9744 0.9942 0.026 Uiso 1 1 calc R U . . .
H39B H -0.4340 0.9456 1.0423 0.026 Uiso 1 1 calc R U . . .
C40 C -0.2825(2) 0.86973(13) 1.01447(12) 0.0178(4) Uani 1 1 d . . . . .
H40A H -0.3403 0.8288 0.9670 0.021 Uiso 1 1 calc R U . . .
H40B H -0.2891 0.8464 1.0530 0.021 Uiso 1 1 calc R U . . .
C41 C 0.1360(2) 0.35506(12) 0.72483(10) 0.0121(4) Uani 1 1 d . . . . .
C42 C -0.0033(2) 0.33384(13) 0.59448(11) 0.0164(4) Uani 1 1 d . . . . .
C43 C 0.0785(2) 0.27353(13) 0.58260(11) 0.0154(4) Uani 1 1 d . . . . .
C44 C -0.1652(2) 0.44852(14) 0.56126(12) 0.0236(5) Uani 1 1 d . . . . .
H44A H -0.2409 0.4444 0.5871 0.028 Uiso 1 1 calc R U . . .
H44B H -0.0857 0.4885 0.5980 0.028 Uiso 1 1 calc R U . . .
C45 C -0.2138(2) 0.48148(14) 0.50085(12) 0.0224(5) Uani 1 1 d . . . . .
H45 H -0.1327 0.4879 0.4784 0.027 Uiso 1 1 calc R U . . .
C46 C -0.2526(2) 0.56984(14) 0.53507(13) 0.0268(5) Uani 1 1 d . . . . .
H46A H -0.3274 0.5669 0.5618 0.032 Uiso 1 1 calc R U . . .
H46B H -0.1712 0.6083 0.5716 0.032 Uiso 1 1 calc R U . . .
C47 C -0.3007(3) 0.60624(16) 0.47718(14) 0.0335(6) Uani 1 1 d . . . . .
H47A H -0.3349 0.6602 0.5013 0.040 Uiso 1 1 calc R U . . .
H47B H -0.2204 0.6193 0.4573 0.040 Uiso 1 1 calc R U . . .
C48 C -0.4137(2) 0.54741(15) 0.41369(12) 0.0261(5) Uani 1 1 d . . . . .
H48A H -0.4314 0.5715 0.3750 0.031 Uiso 1 1 calc R U . . .
H48B H -0.5002 0.5430 0.4316 0.031 Uiso 1 1 calc R U . . .
C49 C -0.3750(2) 0.45949(15) 0.38019(12) 0.0264(5) Uani 1 1 d . . . . .
H58A H -0.2986 0.4626 0.3545 0.032 Uiso 1 1 calc R U . . .
H58B H -0.4556 0.4213 0.3428 0.032 Uiso 1 1 calc R U . . .
C50 C -0.3300(2) 0.42208(14) 0.43820(11) 0.0222(5) Uani 1 1 d . . . . .
H50A H -0.4104 0.4111 0.4588 0.027 Uiso 1 1 calc R U . . .
H50B H -0.2982 0.3672 0.4143 0.027 Uiso 1 1 calc R U . . .
C51 C -0.0468(2) 0.11627(13) 0.47668(11) 0.0198(4) Uani 1 1 d . . . . .
H51A H -0.0176 0.0810 0.5050 0.024 Uiso 1 1 calc R U . . .
H51B H -0.1291 0.1403 0.4926 0.024 Uiso 1 1 calc R U . . .
C52 C -0.0838(2) 0.06143(13) 0.39381(11) 0.0164(4) Uani 1 1 d . . . . .
H52 H -0.1161 0.0982 0.3668 0.020 Uiso 1 1 calc R U . . .
C53 C -0.2033(2) -0.00996(14) 0.37718(12) 0.0216(5) Uani 1 1 d . . . . .
H53A H -0.1747 -0.0463 0.4045 0.026 Uiso 1 1 calc R U . . .
H53B H -0.2840 0.0150 0.3945 0.026 Uiso 1 1 calc R U . . .
C54 C -0.2451(2) -0.06413(14) 0.29431(12) 0.0228(5) Uani 1 1 d . . . . .
H54A H -0.3179 -0.1118 0.2857 0.027 Uiso 1 1 calc R U . . .
H54B H -0.2844 -0.0293 0.2676 0.027 Uiso 1 1 calc R U . . .
C55 C -0.1221(2) -0.09931(13) 0.26346(12) 0.0228(5) Uani 1 1 d . . . . .
H55A H -0.1512 -0.1296 0.2091 0.027 Uiso 1 1 calc R U . . .
H55B H -0.0912 -0.1407 0.2849 0.027 Uiso 1 1 calc R U . . .
C56 C -0.0016(2) -0.02885(13) 0.28118(11) 0.0215(5) Uani 1 1 d . . . . .
H56A H -0.0286 0.0084 0.2545 0.026 Uiso 1 1 calc R U . . .
H56B H 0.0788 -0.0542 0.2639 0.026 Uiso 1 1 calc R U . . .
C57 C 0.0395(2) 0.02401(13) 0.36440(11) 0.0192(4) Uani 1 1 d . . . . .
H57A H 0.1152 0.0706 0.3742 0.023 Uiso 1 1 calc R U . . .
H57B H 0.0742 -0.0122 0.3908 0.023 Uiso 1 1 calc R U . . .
C58 C 0.6439(2) 0.55341(13) 0.81785(11) 0.0181(4) Uani 1 1 d . . . . .
H58 H 0.6932 0.5578 0.8678 0.022 Uiso 1 1 calc R U . . .
Cl1 Cl 0.74852(6) 0.51238(4) 0.75428(4) 0.03391(14) Uani 1 1 d . . . . .
Cl2 Cl 0.61818(5) 0.65621(3) 0.82251(3) 0.02050(11) Uani 1 1 d . . . . .
Cl3 Cl 0.48467(5) 0.48603(3) 0.79279(3) 0.02194(11) Uani 1 1 d . . . . .

loop_
_atom_site_aniso_label
_atom_site_aniso_U_11
_atom_site_aniso_U_22
_atom_site_aniso_U_33
_atom_site_aniso_U_23
_atom_site_aniso_U_13
_atom_site_aniso_U_12
O1 0.0207(7) 0.0140(7) 0.0110(7) 0.0029(6) 0.0037(6) 0.0072(6)
O2 0.0203(7) 0.0136(7) 0.0086(7) 0.0026(5) 0.0010(6) 0.0057(6)
O3 0.0174(7) 0.0178(7) 0.0119(7) 0.0053(6) 0.0010(6) 0.0078(6)
S1 0.0145(2) 0.0107(2) 0.0095(2) 0.00259(18) 0.00191(18) 0.00447(18)
S2 0.0157(2) 0.0119(2) 0.0084(2) 0.00282(18) 0.00106(18) 0.00484(19)
S3 0.0173(3) 0.0140(2) 0.0150(2) 0.0023(2) 0.0003(2) 0.0077(2)
S4 0.0216(3) 0.0123(2) 0.0122(2) 0.00425(19) -0.0032(2) 0.0035(2)
S5 0.0150(2) 0.0104(2) 0.0093(2) 0.00166(18) 0.00179(18) 0.00385(18)
S6 0.0138(2) 0.0126(2) 0.0113(2) 0.00392(19) 0.00271(18) 0.00483(18)
S7 0.0223(3) 0.0148(3) 0.0129(2) -0.0011(2) 0.0011(2) 0.0079(2)
S8 0.0182(3) 0.0168(3) 0.0192(3) 0.0093(2) 0.0099(2) 0.0094(2)
S9 0.0162(2) 0.0173(2) 0.0083(2) 0.00362(19) 0.00019(19) 0.00527(19)
S10 0.0195(3) 0.0129(2) 0.0086(2) 0.00179(19) 0.00217(19) 0.00380(19)
S11 0.0368(3) 0.0312(3) 0.0116(3) 0.0040(2) -0.0050(2) 0.0142(3)
S12 0.0228(3) 0.0175(3) 0.0094(2) 0.0004(2) 0.0038(2) -0.0015(2)
C1 0.0117(9) 0.0106(9) 0.0111(9) 0.0041(8) 0.0012(7) 0.0005(7)
C2 0.0133(10) 0.0106(9) 0.0107(9) 0.0035(8) 0.0025(8) -0.0001(8)
C3 0.0137(10) 0.0100(9) 0.0104(9) 0.0034(8) 0.0031(8) 0.0012(7)
C4 0.0132(10) 0.0114(9) 0.0138(10) 0.0061(8) 0.0032(8) 0.0005(8)
C5 0.0141(10) 0.0116(9) 0.0107(9) 0.0040(8) 0.0026(8) 0.0007(8)
C6 0.0147(10) 0.0096(9) 0.0128(9) 0.0046(8) 0.0033(8) -0.0006(8)
C7 0.0123(9) 0.0112(9) 0.0089(9) 0.0027(8) 0.0022(7) 0.0002(7)
C8 0.0110(9) 0.0120(9) 0.0140(10) 0.0047(8) 0.0007(8) 0.0029(7)
C9 0.0126(10) 0.0118(9) 0.0146(10) 0.0053(8) 0.0007(8) 0.0034(8)
C10 0.0213(11) 0.0152(10) 0.0130(10) 0.0036(8) 0.0023(8) 0.0048(8)
C11 0.0149(10) 0.0129(10) 0.0158(10) 0.0028(8) 0.0030(8) 0.0037(8)
C12 0.0222(11) 0.0175(11) 0.0163(10) 0.0046(9) 0.0051(9) 0.0059(9)
C13 0.0282(12) 0.0204(11) 0.0182(11) 0.0024(9) 0.0069(9) 0.0079(9)
C14 0.0268(12) 0.0129(11) 0.0297(12) 0.0025(9) 0.0041(10) 0.0027(9)
C15 0.0255(12) 0.0155(11) 0.0283(12) 0.0086(9) 0.0073(10) 0.0035(9)
C16 0.0230(11) 0.0164(11) 0.0225(11) 0.0069(9) 0.0084(9) 0.0041(9)
C17 0.0168(10) 0.0112(10) 0.0136(10) 0.0029(8) 0.0017(8) 0.0033(8)
C18 0.0141(10) 0.0130(10) 0.0112(9) 0.0030(8) 0.0016(8) 0.0032(8)
C19 0.0155(10) 0.0255(11) 0.0129(10) 0.0074(9) 0.0038(8) 0.0057(9)
C20 0.0164(11) 0.0357(13) 0.0180(11) 0.0112(10) 0.0040(9) 0.0096(9)
C21 0.0248(12) 0.0239(11) 0.0133(10) 0.0072(9) 0.0006(9) 0.0097(9)
C22 0.0232(11) 0.0215(11) 0.0128(10) 0.0077(9) 0.0049(8) 0.0044(9)
C23 0.0160(10) 0.0182(10) 0.0138(10) 0.0054(8) 0.0051(8) 0.0034(8)
C24 0.0114(9) 0.0111(9) 0.0123(9) 0.0054(8) 0.0017(7) 0.0005(7)
C25 0.0146(10) 0.0091(9) 0.0140(10) 0.0020(8) 0.0056(8) 0.0019(8)
C26 0.0154(10) 0.0117(9) 0.0135(10) 0.0043(8) 0.0064(8) 0.0034(8)
C27 0.0203(11) 0.0136(10) 0.0136(10) 0.0030(8) 0.0033(8) 0.0047(8)
C28 0.028(2) 0.0166(18) 0.0120(16) 0.0062(13) 0.0020(15) 0.0031(16)
C29 0.026(2) 0.0185(19) 0.0130(16) 0.0062(14) 0.0006(15) 0.0043(16)
C30 0.0382(19) 0.0249(17) 0.0174(16) 0.0059(14) -0.0056(15) 0.0076(16)
C31 0.039(2) 0.0268(17) 0.0193(18) 0.0033(15) -0.0086(18) 0.0047(19)
C32 0.0235(19) 0.0136(15) 0.0145(16) 0.0030(13) 0.0036(16) 0.0041(17)
C33 0.0215(16) 0.0175(15) 0.0118(15) 0.0039(13) 0.0041(13) 0.0058(13)
C28' 0.0202(19) 0.0156(17) 0.0103(16) 0.0053(13) 0.0050(14) 0.0073(15)
C29' 0.028(2) 0.0190(18) 0.0127(17) 0.0032(14) 0.0007(16) 0.0120(16)
C30' 0.0290(18) 0.0264(18) 0.0151(16) 0.0023(15) -0.0029(15) 0.0105(16)
C31' 0.0282(19) 0.0251(17) 0.0142(16) 0.0001(13) -0.0006(16) 0.0078(18)
C32' 0.037(2) 0.0205(16) 0.0185(16) 0.0001(14) -0.0034(19) 0.0020(19)
C33' 0.0329(18) 0.0182(15) 0.0176(15) 0.0058(13) -0.0008(15) -0.0010(15)
C34 0.0164(10) 0.0153(10) 0.0115(9) 0.0050(8) 0.0041(8) 0.0035(8)
C35 0.0149(10) 0.0142(10) 0.0133(10) 0.0061(8) 0.0035(8) 0.0043(8)
C36 0.0173(10) 0.0160(10) 0.0155(10) 0.0040(8) 0.0038(8) 0.0025(8)
C37 0.0287(12) 0.0141(10) 0.0219(11) 0.0050(9) 0.0084(9) 0.0031(9)
C38 0.0324(13) 0.0178(11) 0.0269(12) 0.0106(9) 0.0173(10) 0.0130(9)
C39 0.0189(11) 0.0251(12) 0.0309(12) 0.0160(10) 0.0120(9) 0.0123(9)
C40 0.0150(10) 0.0171(10) 0.0211(11) 0.0069(9) 0.0037(8) 0.0039(8)
C41 0.0130(10) 0.0109(9) 0.0132(9) 0.0053(8) 0.0032(8) 0.0014(7)
C42 0.0179(10) 0.0191(11) 0.0103(9) 0.0048(8) 0.0012(8) 0.0001(8)
C43 0.0180(10) 0.0162(10) 0.0100(9) 0.0040(8) 0.0016(8) -0.0010(8)
C44 0.0251(12) 0.0278(12) 0.0148(10) 0.0051(9) 0.0000(9) 0.0108(10)
C45 0.0216(11) 0.0263(12) 0.0200(11) 0.0122(10) -0.0002(9) 0.0011(9)
C46 0.0268(12) 0.0233(12) 0.0234(12) 0.0064(10) -0.0052(10) -0.0004(10)
C47 0.0369(14) 0.0268(13) 0.0373(14) 0.0187(11) -0.0019(11) -0.0029(11)
C48 0.0281(12) 0.0322(13) 0.0211(11) 0.0132(10) 0.0031(10) 0.0126(10)
C49 0.0295(13) 0.0332(13) 0.0156(11) 0.0095(10) 0.0005(9) 0.0086(10)
C50 0.0234(12) 0.0259(12) 0.0147(10) 0.0046(9) 0.0009(9) 0.0114(9)
C51 0.0219(11) 0.0179(11) 0.0158(10) 0.0031(9) 0.0041(9) -0.0029(9)
C52 0.0200(11) 0.0150(10) 0.0117(10) 0.0031(8) 0.0017(8) 0.0020(8)
C53 0.0197(11) 0.0210(11) 0.0194(11) 0.0020(9) 0.0057(9) 0.0008(9)
C54 0.0220(11) 0.0212(11) 0.0179(11) 0.0018(9) 0.0006(9) -0.0027(9)
C55 0.0299(12) 0.0169(11) 0.0161(11) 0.0009(9) 0.0050(9) -0.0009(9)
C56 0.0274(12) 0.0191(11) 0.0155(11) 0.0025(9) 0.0078(9) 0.0018(9)
C57 0.0199(11) 0.0179(11) 0.0172(11) 0.0041(9) 0.0043(9) -0.0009(9)
C58 0.0187(11) 0.0175(11) 0.0179(10) 0.0075(9) 0.0016(8) 0.0029(8)
Cl1 0.0280(3) 0.0312(3) 0.0502(4) 0.0159(3) 0.0223(3) 0.0157(3)
Cl2 0.0246(3) 0.0151(2) 0.0222(3) 0.0062(2) 0.0082(2) 0.0030(2)
Cl3 0.0241(3) 0.0174(3) 0.0223(3) 0.0059(2) 0.0058(2) -0.0017(2)

loop_
_atom_type_symbol
_atom_type_description
_atom_type_scat_dispersion_real
_atom_type_scat_dispersion_imag
_atom_type_scat_source
C C 0.0033 0.0016 'International Tables Vol C Tables 4.2.6.8 and 6.1.1.4'
H H 0.0000 0.0000 'International Tables Vol C Tables 4.2.6.8 and 6.1.1.4'
O O 0.0106 0.0060 'International Tables Vol C Tables 4.2.6.8 and 6.1.1.4'
Cl Cl 0.1484 0.1585 'International Tables Vol C Tables 4.2.6.8 and 6.1.1.4'
S S 0.1246 0.1234 'International Tables Vol C Tables 4.2.6.8 and 6.1.1.4'

loop_
_geom_angle_atom_site_label_1
_geom_angle_atom_site_label_2
_geom_angle_atom_site_label_3
_geom_angle
C7 S1 C8 95.82(9)
C7 S2 C9 96.10(9)
C8 S3 C10 102.57(9)
C9 S4 C17 102.45(9)
C24 S5 C25 96.14(9)
C24 S6 C26 96.33(9)
C25 S7 C27 103.29(9)
C26 S8 C34 102.61(9)
C41 S9 C42 95.85(9)
C41 S10 C43 96.09(9)
C42 S11 C44 104.25(10)
C43 S12 C51 101.19(9)
C7 C1 C6 118.42(17)
C7 C1 C2 120.09(17)
C6 C1 C2 121.37(17)
O2 C2 C1 120.65(17)
O2 C2 C3 120.73(17)
C1 C2 C3 118.61(16)
C24 C3 C2 119.61(17)
C24 C3 C4 119.20(17)
C2 C3 C4 121.19(17)
O3 C4 C5 120.33(17)
O3 C4 C3 121.10(17)
C5 C4 C3 118.57(17)
C41 C5 C6 118.67(17)
C41 C5 C4 120.12(17)
C6 C5 C4 121.20(17)
O1 C6 C1 121.02(17)
O1 C6 C5 120.00(17)
C1 C6 C5 118.97(17)
C1 C7 S2 123.05(15)
C1 C7 S1 122.08(14)
S2 C7 S1 114.83(11)
C9 C8 S1 116.85(15)
C9 C8 S3 123.01(15)
S1 C8 S3 120.13(11)
C8 C9 S2 116.37(15)
C8 C9 S4 122.22(15)
S2 C9 S4 120.85(11)
C11 C10 S3 110.21(14)
C11 C10 H10A 109.6
S3 C10 H10A 109.6
C11 C10 H10B 109.6
S3 C10 H10B 109.6
H10A C10 H10B 108.1
C10 C11 C16 111.82(17)
C10 C11 C12 110.12(16)
C16 C11 C12 109.57(17)
C10 C11 H11 108.4
C16 C11 H11 108.4
C12 C11 H11 108.4
C13 C12 C11 111.24(17)
C13 C12 H12A 109.4
C11 C12 H12A 109.4
C13 C12 H12B 109.4
C11 C12 H12B 109.4
H12A C12 H12B 108.0
C12 C13 C14 111.62(18)
C12 C13 H13A 109.3
C14 C13 H13A 109.3
C12 C13 H13B 109.3
C14 C13 H13B 109.3
H13A C13 H13B 108.0
C13 C14 C15 111.15(18)
C13 C14 H14A 109.4
C15 C14 H14A 109.4
C13 C14 H14B 109.4
C15 C14 H14B 109.4
H14A C14 H14B 108.0
C16 C15 C14 111.24(18)
C16 C15 H15A 109.4
C14 C15 H15A 109.4
C16 C15 H15B 109.4
C14 C15 H15B 109.4
H15A C15 H15B 108.0
C15 C16 C11 111.70(17)
C15 C16 H16A 109.3
C11 C16 H16A 109.3
C15 C16 H16B 109.3
C11 C16 H16B 109.3
H16A C16 H16B 107.9
C18 C17 S4 110.44(13)
C18 C17 H17A 109.6
S4 C17 H17A 109.6
C18 C17 H17B 109.6
S4 C17 H17B 109.6
H17A C17 H17B 108.1
C19 C18 C17 112.61(16)
C19 C18 C23 110.63(16)
C17 C18 C23 113.04(16)
C19 C18 H18 106.7
C17 C18 H18 106.7
C23 C18 H18 106.7
C18 C19 C20 111.17(16)
C18 C19 H19A 109.4
C20 C19 H19A 109.4
C18 C19 H19B 109.4
C20 C19 H19B 109.4
H19A C19 H19B 108.0
C21 C20 C19 111.80(18)
C21 C20 H20A 109.3
C19 C20 H20A 109.3
C21 C20 H20B 109.3
C19 C20 H20B 109.3
H20A C20 H20B 107.9
C22 C21 C20 111.19(17)
C22 C21 H21A 109.4
C20 C21 H21A 109.4
C22 C21 H21B 109.4
C20 C21 H21B 109.4
H21A C21 H21B 108.0
C21 C22 C23 111.42(16)
C21 C22 H22A 109.3
C23 C22 H22A 109.3
C21 C22 H22B 109.3
C23 C22 H22B 109.3
H22A C22 H22B 108.0
C22 C23 C18 111.18(16)
C22 C23 H23A 109.4
C18 C23 H23A 109.4
C22 C23 H23B 109.4
C18 C23 H23B 109.4
H23A C23 H23B 108.0
C3 C24 S6 123.39(14)
C3 C24 S5 122.36(14)
S6 C24 S5 114.24(11)
C26 C25 S5 116.54(15)
C26 C25 S7 122.55(15)
S5 C25 S7 120.91(11)
C25 C26 S6 116.68(15)
C25 C26 S8 123.94(15)
S6 C26 S8 119.02(11)
C28' C27 S7 108.4(2)
C28 C27 S7 112.1(2)
C28 C27 H27A 109.2
S7 C27 H27A 109.2
C28 C27 H27B 109.2
S7 C27 H27B 109.2
H27A C27 H27B 107.9
C33 C28 C27 126.1(4)
C33 C28 C29 122.1(4)
C27 C28 C29 106.6(4)
C33 C28 H28 97.5
C27 C28 H28 97.5
C29 C28 H28 97.5
C28 C29 C30 102.6(4)
C28 C29 H29A 111.2
C30 C29 H29A 111.2
C28 C29 H29B 111.2
C30 C29 H29B 111.2
H29A C29 H29B 109.2
C31 C30 C29 90.9(4)
C31 C30 H30A 113.5
C29 C30 H30A 113.5
C31 C30 H30B 113.5
C29 C30 H30B 113.5
H30A C30 H30B 110.8
C30 C31 C32 97.9(4)
C30 C31 H31A 112.2
C32 C31 H31A 112.2
C30 C31 H31B 112.2
C32 C31 H31B 112.2
H31A C31 H31B 109.8
C33 C32 C31 110.0(3)
C33 C32 H32A 109.7
C31 C32 H32A 109.7
C33 C32 H32B 109.7
C31 C32 H32B 109.7
H32A C32 H32B 108.2
C28 C33 C32 120.8(4)
C28 C33 H33A 107.1
C32 C33 H33A 107.1
C28 C33 H33B 107.1
C32 C33 H33B 107.1
H33A C33 H33B 106.8
C33' C28' C27 143.7(4)
C33' C28' C29' 117.1(4)
C27 C28' C29' 98.2(3)
C33' C28' H28' 93.0
C27 C28' H28' 93.0
C29' C28' H28' 93.0
C30' C29' C28' 88.9(3)
C30' C29' H29C 113.8
C28' C29' H29C 113.8
C30' C29' H29D 113.8
C28' C29' H29D 113.8
H29C C29' H29D 111.1
C31' C30' C29' 100.5(4)
C31' C30' H30C 111.7
C29' C30' H30C 111.7
C31' C30' H30D 111.7
C29' C30' H30D 111.7
H30C C30' H30D 109.4
C32' C31' C30' 90.8(4)
C32' C31' H31C 113.5
C30' C31' H31C 113.5
C32' C31' H31D 113.5
C30' C31' H31D 113.5
H31C C31' H31D 110.8
C31' C32' C33' 119.9(5)
C31' C32' H32C 107.4
C33' C32' H32C 107.4
C31' C32' H32D 107.4
C33' C32' H32D 107.4
H32C C32' H32D 106.9
C28' C33' C32' 128.5(5)
C28' C33' H33C 105.2
C32' C33' H33C 105.2
C28' C33' H33D 105.2
C32' C33' H33D 105.2
H33C C33' H33D 105.9
C35 C34 S8 110.04(13)
C35 C34 H34A 109.7
S8 C34 H34A 109.7
C35 C34 H34B 109.7
S8 C34 H34B 109.7
H34A C34 H34B 108.2
C40 C35 C34 112.69(16)
C40 C35 C36 111.14(16)
C34 C35 C36 112.12(16)
C40 C35 H35 106.8
C34 C35 H35 106.8
C36 C35 H35 106.8
C37 C36 C35 112.04(17)
C37 C36 H36A 109.2
C35 C36 H36A 109.2
C37 C36 H36B 109.2
C35 C36 H36B 109.2
H36A C36 H36B 107.9
C38 C37 C36 111.32(17)
C38 C37 H37A 109.4
C36 C37 H37A 109.4
C38 C37 H37B 109.4
C36 C37 H37B 109.4
H37A C37 H37B 108.0
C37 C38 C39 110.46(17)
C37 C38 H38A 109.6
C39 C38 H38A 109.6
C37 C38 H38B 109.6
C39 C38 H38B 109.6
H38A C38 H38B 108.1
C38 C39 C40 111.22(17)
C38 C39 H39A 109.4
C40 C39 H39A 109.4
C38 C39 H39B 109.4
C40 C39 H39B 109.4
H39A C39 H39B 108.0
C39 C40 C35 111.80(17)
C39 C40 H40A 109.3
C35 C40 H40A 109.3
C39 C40 H40B 109.3
C35 C40 H40B 109.3
H40A C40 H40B 107.9
C5 C41 S10 123.06(15)
C5 C41 S9 122.62(15)
S10 C41 S9 114.32(11)
C43 C42 S11 121.05(15)
C43 C42 S9 116.67(15)
S11 C42 S9 122.28(12)
C42 C43 S10 117.03(15)
C42 C43 S12 125.59(16)
S10 C43 S12 117.16(12)
C45 C44 S11 109.89(15)
C45 C44 H44A 109.7
S11 C44 H44A 109.7
C45 C44 H44B 109.7
S11 C44 H44B 109.7
H44A C44 H44B 108.2
C50 C45 C44 114.44(19)
C50 C45 C46 111.47(18)
C44 C45 C46 109.90(18)
C50 C45 H45 106.9
C44 C45 H45 106.9
C46 C45 H45 106.9
C47 C46 C45 112.1(2)
C47 C46 H46A 109.2
C45 C46 H46A 109.2
C47 C46 H46B 109.2
C45 C46 H46B 109.2
H46A C46 H46B 107.9
C48 C47 C46 113.49(19)
C48 C47 H47A 108.9
C46 C47 H47A 108.9
C48 C47 H47B 108.9
C46 C47 H47B 108.9
H47A C47 H47B 107.7
C47 C48 C49 111.70(19)
C47 C48 H48A 109.3
C49 C48 H48A 109.3
C47 C48 H48B 109.3
C49 C48 H48B 109.3
H48A C48 H48B 107.9
C48 C49 C50 112.48(18)
C48 C49 H58A 109.1
C50 C49 H58A 109.1
C48 C49 H58B 109.1
C50 C49 H58B 109.1
H58A C49 H58B 107.8
C45 C50 C49 111.69(19)
C45 C50 H50A 109.3
C49 C50 H50A 109.3
C45 C50 H50B 109.3
C49 C50 H50B 109.3
H50A C50 H50B 107.9
C52 C51 S12 109.68(14)
C52 C51 H51A 109.7
S12 C51 H51A 109.7
C52 C51 H51B 109.7
S12 C51 H51B 109.7
H51A C51 H51B 108.2
C51 C52 C57 112.88(17)
C51 C52 C53 110.19(17)
C57 C52 C53 109.94(17)
C51 C52 H52 107.9
C57 C52 H52 107.9
C53 C52 H52 107.9
C54 C53 C52 111.21(17)
C54 C53 H53A 109.4
C52 C53 H53A 109.4
C54 C53 H53B 109.4
C52 C53 H53B 109.4
H53A C53 H53B 108.0
C55 C54 C53 111.67(18)
C55 C54 H54A 109.3
C53 C54 H54A 109.3
C55 C54 H54B 109.3
C53 C54 H54B 109.3
H54A C54 H54B 107.9
C54 C55 C56 111.49(18)
C54 C55 H55A 109.3
C56 C55 H55A 109.3
C54 C55 H55B 109.3
C56 C55 H55B 109.3
H55A C55 H55B 108.0
C55 C56 C57 111.09(17)
C55 C56 H56A 109.4
C57 C56 H56A 109.4
C55 C56 H56B 109.4
C57 C56 H56B 109.4
H56A C56 H56B 108.0
C56 C57 C52 111.01(17)
C56 C57 H57A 109.4
C52 C57 H57A 109.4
C56 C57 H57B 109.4
C52 C57 H57B 109.4
H57A C57 H57B 108.0
Cl1 C58 Cl3 110.81(11)
Cl1 C58 Cl2 109.16(11)
Cl3 C58 Cl2 111.03(11)
Cl1 C58 H58 108.6
Cl3 C58 H58 108.6
Cl2 C58 H58 108.6

loop_
_geom_bond_atom_site_label_1
_geom_bond_atom_site_label_2
_geom_bond_distance
O1 C6 1.255(2)
O2 C2 1.253(2)
O3 C4 1.248(2)
S1 C7 1.7335(19)
S1 C8 1.7473(19)
S2 C7 1.7258(19)
S2 C9 1.7501(19)
S3 C8 1.7542(19)
S3 C10 1.823(2)
S4 C9 1.7529(19)
S4 C17 1.828(2)
S5 C24 1.7371(19)
S5 C25 1.7508(19)
S6 C24 1.7291(19)
S6 C26 1.7487(19)
S7 C25 1.7550(19)
S7 C27 1.823(2)
S8 C26 1.7513(19)
S8 C34 1.8397(19)
S9 C41 1.7449(19)
S9 C42 1.753(2)
S10 C41 1.733(2)
S10 C43 1.749(2)
S11 C42 1.747(2)
S11 C44 1.817(2)
S12 C43 1.758(2)
S12 C51 1.831(2)
C1 C7 1.391(3)
C1 C6 1.443(3)
C1 C2 1.451(3)
C2 C3 1.453(3)
C3 C24 1.394(3)
C3 C4 1.454(3)
C4 C5 1.453(3)
C5 C41 1.384(3)
C5 C6 1.449(3)
C8 C9 1.348(3)
C10 C11 1.524(3)
C10 H10A 0.9900
C10 H10B 0.9900
C11 C16 1.531(3)
C11 C12 1.536(3)
C11 H11 1.0000
C12 C13 1.527(3)
C12 H12A 0.9900
C12 H12B 0.9900
C13 C14 1.528(3)
C13 H13A 0.9900
C13 H13B 0.9900
C14 C15 1.526(3)
C14 H14A 0.9900
C14 H14B 0.9900
C15 C16 1.523(3)
C15 H15A 0.9900
C15 H15B 0.9900
C16 H16A 0.9900
C16 H16B 0.9900
C17 C18 1.530(3)
C17 H17A 0.9900
C17 H17B 0.9900
C18 C19 1.529(3)
C18 C23 1.532(3)
C18 H18 1.0000
C19 C20 1.529(3)
C19 H19A 0.9900
C19 H19B 0.9900
C20 C21 1.527(3)
C20 H20A 0.9900
C20 H20B 0.9900
C21 C22 1.521(3)
C21 H21A 0.9900
C21 H21B 0.9900
C22 C23 1.526(3)
C22 H22A 0.9900
C22 H22B 0.9900
C23 H23A 0.9900
C23 H23B 0.9900
C25 C26 1.343(3)
C27 C28' 1.530(5)
C27 C28 1.542(5)
C27 H27A 0.9900
C27 H27B 0.9900
C28 C33 1.351(6)
C28 C29 1.541(7)
C28 H28 1.0000
C29 C30 1.719(7)
C29 H29A 0.9900
C29 H29B 0.9900
C30 C31 1.510(7)
C30 H30A 0.9900
C30 H30B 0.9900
C31 C32 1.930(8)
C31 H31A 0.9900
C31 H31B 0.9900
C32 C33 1.534(6)
C32 H32A 0.9900
C32 H32B 0.9900
C33 H33A 0.9900
C33 H33B 0.9900
C28' C33' 1.123(6)
C28' C29' 1.817(7)
C28' H28' 1.0000
C29' C30' 1.820(7)
C29' H29C 0.9900
C29' H29D 0.9900
C30' C31' 1.525(7)
C30' H30C 0.9900
C30' H30D 0.9900
C31' C32' 1.433(8)
C31' H31C 0.9900
C31' H31D 0.9900
C32' C33' 1.535(7)
C32' H32C 0.9900
C32' H32D 0.9900
C33' H33C 0.9900
C33' H33D 0.9900
C34 C35 1.532(3)
C34 H34A 0.9900
C34 H34B 0.9900
C35 C40 1.532(3)
C35 C36 1.534(3)
C35 H35 1.0000
C36 C37 1.530(3)
C36 H36A 0.9900
C36 H36B 0.9900
C37 C38 1.522(3)
C37 H37A 0.9900
C37 H37B 0.9900
C38 C39 1.526(3)
C38 H38A 0.9900
C38 H38B 0.9900
C39 C40 1.525(3)
C39 H39A 0.9900
C39 H39B 0.9900
C40 H40A 0.9900
C40 H40B 0.9900
C42 C43 1.340(3)
C44 C45 1.522(3)
C44 H44A 0.9900
C44 H44B 0.9900
C45 C50 1.523(3)
C45 C46 1.526(3)
C45 H45 1.0000
C46 C47 1.519(3)
C46 H46A 0.9900
C46 H46B 0.9900
C47 C48 1.510(3)
C47 H47A 0.9900
C47 H47B 0.9900
C48 C49 1.517(3)
C48 H48A 0.9900
C48 H48B 0.9900
C49 C50 1.527(3)
C49 H58A 0.9900
C49 H58B 0.9900
C50 H50A 0.9900
C50 H50B 0.9900
C51 C52 1.530(3)
C51 H51A 0.9900
C51 H51B 0.9900
C52 C57 1.528(3)
C52 C53 1.534(3)
C52 H52 1.0000
C53 C54 1.529(3)
C53 H53A 0.9900
C53 H53B 0.9900
C54 C55 1.525(3)
C54 H54A 0.9900
C54 H54B 0.9900
C55 C56 1.525(3)
C55 H55A 0.9900
C55 H55B 0.9900
C56 C57 1.530(3)
C56 H56A 0.9900
C56 H56B 0.9900
C57 H57A 0.9900
C57 H57B 0.9900
C58 Cl1 1.753(2)
C58 Cl3 1.761(2)
C58 Cl2 1.767(2)
C58 H58 1.0000

loop_
_geom_torsion_atom_site_label_1
_geom_torsion_atom_site_label_2
_geom_torsion_atom_site_label_3
_geom_torsion_atom_site_label_4
_geom_torsion
C7 C1 C2 O2 4.8(3)
C6 C1 C2 O2 -179.30(17)
C7 C1 C2 C3 -173.97(17)
C6 C1 C2 C3 1.9(3)
O2 C2 C3 C24 2.2(3)
C1 C2 C3 C24 -179.01(17)
O2 C2 C3 C4 -177.65(17)
C1 C2 C3 C4 1.1(3)
C24 C3 C4 O3 -2.0(3)
C2 C3 C4 O3 177.88(17)
C24 C3 C4 C5 177.16(17)
C2 C3 C4 C5 -3.0(3)
O3 C4 C5 C41 -0.1(3)
C3 C4 C5 C41 -179.26(17)
O3 C4 C5 C6 -178.99(17)
C3 C4 C5 C6 1.9(3)
C7 C1 C6 O1 -6.1(3)
C2 C1 C6 O1 177.93(17)
C7 C1 C6 C5 172.95(17)
C2 C1 C6 C5 -3.0(3)
C41 C5 C6 O1 1.3(3)
C4 C5 C6 O1 -179.86(17)
C41 C5 C6 C1 -177.82(17)
C4 C5 C6 C1 1.1(3)
C6 C1 C7 S2 -176.95(14)
C2 C1 C7 S2 -0.9(3)
C6 C1 C7 S1 0.5(3)
C2 C1 C7 S1 176.49(14)
C9 S2 C7 C1 175.97(17)
C9 S2 C7 S1 -1.62(12)
C8 S1 C7 C1 -176.46(16)
C8 S1 C7 S2 1.16(12)
C7 S1 C8 C9 -0.03(17)
C7 S1 C8 S3 178.71(12)
C10 S3 C8 C9 170.31(17)
C10 S3 C8 S1 -8.35(14)
S1 C8 C9 S2 -1.1(2)
S3 C8 C9 S2 -179.81(11)
S1 C8 C9 S4 170.43(11)
S3 C8 C9 S4 -8.3(3)
C7 S2 C9 C8 1.64(17)
C7 S2 C9 S4 -170.02(12)
C17 S4 C9 C8 145.86(17)
C17 S4 C9 S2 -42.98(14)
C8 S3 C10 C11 -164.19(14)
S3 C10 C11 C16 69.50(19)
S3 C10 C11 C12 -168.43(14)
C10 C11 C12 C13 -179.85(17)
C16 C11 C12 C13 -56.5(2)
C11 C12 C13 C14 55.9(2)
C12 C13 C14 C15 -54.4(2)
C13 C14 C15 C16 54.5(2)
C14 C15 C16 C11 -56.5(2)
C10 C11 C16 C15 179.34(17)
C12 C11 C16 C15 57.0(2)
C9 S4 C17 C18 -166.30(14)
S4 C17 C18 C19 65.67(19)
S4 C17 C18 C23 -60.62(19)
C17 C18 C19 C20 176.94(17)
C23 C18 C19 C20 -55.5(2)
C18 C19 C20 C21 55.0(2)
C19 C20 C21 C22 -54.5(2)
C20 C21 C22 C23 55.0(2)
C21 C22 C23 C18 -56.2(2)
C19 C18 C23 C22 56.2(2)
C17 C18 C23 C22 -176.45(16)
C2 C3 C24 S6 -178.14(14)
C4 C3 C24 S6 1.7(3)
C2 C3 C24 S5 2.5(3)
C4 C3 C24 S5 -177.67(14)
C26 S6 C24 C3 -177.13(17)
C26 S6 C24 S5 2.30(12)
C25 S5 C24 C3 176.97(16)
C25 S5 C24 S6 -2.47(12)
C24 S5 C25 C26 1.74(17)
C24 S5 C25 S7 -177.48(12)
C27 S7 C25 C26 174.44(17)
C27 S7 C25 S5 -6.38(15)
S5 C25 C26 S6 -0.4(2)
S7 C25 C26 S6 178.80(11)
S5 C25 C26 S8 172.54(11)
S7 C25 C26 S8 -8.3(3)
C24 S6 C26 C25 -1.15(17)
C24 S6 C26 S8 -174.46(12)
C34 S8 C26 C25 130.67(18)
C34 S8 C26 S6 -56.54(13)
C25 S7 C27 C28' 154.7(2)
C25 S7 C27 C28 -178.0(3)
S7 C27 C28 C33 -4.8(6)
S7 C27 C28 C29 -159.4(3)
C33 C28 C29 C30 43.1(6)
C27 C28 C29 C30 -161.0(3)
C28 C29 C30 C31 -88.9(4)
C29 C30 C31 C32 80.2(4)
C27 C28 C33 C32 -149.3(4)
C29 C28 C33 C32 1.8(7)
C31 C32 C33 C28 -4.7(6)
S7 C27 C28' C33' -11.5(9)
S7 C27 C28' C29' 155.9(2)
C33' C28' C29' C30' -24.7(6)
C27 C28' C29' C30' 163.6(3)
C28' C29' C30' C31' 79.6(4)
C29' C30' C31' C32' -89.3(4)
C30' C31' C32' C33' 47.4(6)
C27 C28' C33' C32' 153.1(6)
C29' C28' C33' C32' -12.8(9)
C31' C32' C33' C28' 4.6(9)
C26 S8 C34 C35 -159.60(14)
S8 C34 C35 C40 -54.72(19)
S8 C34 C35 C36 71.58(18)
C40 C35 C36 C37 -52.7(2)
C34 C35 C36 C37 -179.80(16)
C35 C36 C37 C38 54.9(2)
C36 C37 C38 C39 -56.7(2)
C37 C38 C39 C40 57.3(2)
C38 C39 C40 C35 -55.9(2)
C34 C35 C40 C39 179.99(17)
C36 C35 C40 C39 53.2(2)
C6 C5 C41 S10 1.4(3)
C4 C5 C41 S10 -177.50(14)
C6 C5 C41 S9 -179.03(14)
C4 C5 C41 S9 2.1(3)
C43 S10 C41 C5 179.24(17)
C43 S10 C41 S9 -0.36(12)
C42 S9 C41 C5 179.83(17)
C42 S9 C41 S10 -0.58(13)
C44 S11 C42 C43 -165.31(18)
C44 S11 C42 S9 14.56(16)
C41 S9 C42 C43 1.71(18)
C41 S9 C42 S11 -178.16(13)
S11 C42 C43 S10 177.60(11)
S9 C42 C43 S10 -2.3(2)
S11 C42 C43 S12 3.2(3)
S9 C42 C43 S12 -176.72(11)
C41 S10 C43 C42 1.59(18)
C41 S10 C43 S12 176.51(12)
C51 S12 C43 C42 -87.4(2)
C51 S12 C43 S10 98.18(13)
C42 S11 C44 C45 158.07(16)
S11 C44 C45 C50 55.5(2)
S11 C44 C45 C46 -178.24(16)
C50 C45 C46 C47 -52.6(3)
C44 C45 C46 C47 179.45(19)
C45 C46 C47 C48 52.0(3)
C46 C47 C48 C49 -51.5(3)
C47 C48 C49 C50 52.4(3)
C44 C45 C50 C49 179.24(19)
C46 C45 C50 C49 53.8(2)
C48 C49 C50 C45 -54.1(3)
C43 S12 C51 C52 161.28(15)
S12 C51 C52 C57 57.7(2)
S12 C51 C52 C53 -178.97(14)
C51 C52 C53 C54 178.29(18)
C57 C52 C53 C54 -56.7(2)
C52 C53 C54 C55 55.2(2)
C53 C54 C55 C56 -54.0(2)
C54 C55 C56 C57 54.7(2)
C55 C56 C57 C52 -56.9(2)
C51 C52 C57 C56 -178.91(17)
C53 C52 C57 C56 57.6(2)
